data_7037087
loop_
_publ_author_name
'Peel, Andrew J.'
'Hedidi, Madani'
'Bentabed-Ababsa, Ghenia'
'Roisnel, Thierry'
'Mongin, Florence'
'Wheatley, Andrew E. H.'

_publ_section_title
;
 Extending motifs in lithiocuprate chemistry: unexpected structural
 diversity in thiocyanate complexes.
;
_journal_issue 14
_journal_name_full 'Dalton transactions (Cambridge, England : 2003)'
_journal_page_first 6094
_journal_page_last 6104
_journal_paper_doi 10.1039/c5dt03882k
_journal_volume 45
_journal_year 2016
_chemical_formula_moiety 'C48 H92 Cu2 Li4 N6 O2'
_chemical_formula_sum 'C48 H92 Cu2 Li4 N6 O2'
_chemical_formula_weight 940.11
_space_group_crystal_system triclinic
_space_group_IT_number 2
_space_group_name_Hall '-P 1'
_space_group_name_H-M_alt 'P -1'
_symmetry_space_group_name_Hall '-P 1'
_symmetry_space_group_name_H-M 'P -1'
_atom_sites_solution_hydrogens geom
_audit_creation_method SHELXL-2013
_audit_update_record
;
2015-10-05 deposited with the CCDC.
2015-10-30 downloaded from the CCDC.
;
_cell_angle_alpha 86.210(2)
_cell_angle_beta 76.776(2)
_cell_angle_gamma 82.219(2)
_cell_formula_units_Z 1
_cell_length_a 9.0869(4)
_cell_length_b 11.3341(5)
_cell_length_c 13.6040(6)
_cell_measurement_reflns_used 8601
_cell_measurement_temperature 180(2)
_cell_measurement_theta_max 66.50
_cell_measurement_theta_min 3.339
_cell_volume 1350.49(10)
_computing_cell_refinement 'SAINT (Bruker, 2014)'
_computing_data_collection 'APEX2 (Bruker, 2014)'
_computing_data_reduction SAINT
_computing_molecular_graphics 'Mercury (Macrae et al., 2008)'
_computing_publication_material SHELXL
_computing_structure_refinement 'SHELXL (Sheldrick, 2015)'
_computing_structure_solution 'SHELXT (Sheldrick, 2015)'
_diffrn_ambient_temperature 180(2)
_diffrn_measured_fraction_theta_full 0.969
_diffrn_measured_fraction_theta_max 0.991
_diffrn_measurement_device_type 'Bruker D8-QUEST PHOTON-100'
_diffrn_measurement_method '\w and \f-scans'
_diffrn_radiation_type CuK\a
_diffrn_radiation_wavelength 1.5418
_diffrn_reflns_av_R_equivalents 0.0324
_diffrn_reflns_av_unetI/netI 0.0326
_diffrn_reflns_Laue_measured_fraction_full 0.969
_diffrn_reflns_Laue_measured_fraction_max 0.991
_diffrn_reflns_limit_h_max 9
_diffrn_reflns_limit_h_min -10
_diffrn_reflns_limit_k_max 13
_diffrn_reflns_limit_k_min -13
_diffrn_reflns_limit_l_max 16
_diffrn_reflns_limit_l_min -16
_diffrn_reflns_number 13834
_diffrn_reflns_point_group_measured_fraction_full 0.969
_diffrn_reflns_point_group_measured_fraction_max 0.991
_diffrn_reflns_theta_full 67.684
_diffrn_reflns_theta_max 66.540
_diffrn_reflns_theta_min 3.339
_diffrn_source 'Incoatec I\mS Cu microsource'
_exptl_absorpt_coefficient_mu 1.258
_exptl_absorpt_correction_T_max 0.753
_exptl_absorpt_correction_T_min 0.640
_exptl_absorpt_correction_type multi-scan
_exptl_absorpt_process_details 'SADABS (Bruker, 2014)'
_exptl_crystal_colour colourless
_exptl_crystal_density_diffrn 1.156
_exptl_crystal_description block
_exptl_crystal_F_000 508
_exptl_crystal_size_max 0.100
_exptl_crystal_size_mid 0.080
_exptl_crystal_size_min 0.060
_refine_diff_density_max 0.925
_refine_diff_density_min -0.446
_refine_diff_density_rms 0.098
_refine_ls_extinction_method none
_refine_ls_goodness_of_fit_ref 1.072
_refine_ls_hydrogen_treatment constr
_refine_ls_matrix_type full
_refine_ls_number_parameters 393
_refine_ls_number_reflns 4736
_refine_ls_number_restraints 284
_refine_ls_restrained_S_all 1.089
_refine_ls_R_factor_all 0.0723
_refine_ls_R_factor_gt 0.0624
_refine_ls_shift/su_max 0.000
_refine_ls_shift/su_mean 0.000
_refine_ls_structure_factor_coef Fsqd
_refine_ls_weighting_details 'w=1/[\s^2^(Fo^2^)+(0.1151P)^2^+2.4031P] where P=(Fo^2^+2Fc^2^)/3'
_refine_ls_weighting_scheme calc
_refine_ls_wR_factor_gt 0.1896
_refine_ls_wR_factor_ref 0.1991
_reflns_Friedel_coverage 0.000
_reflns_number_gt 4070
_reflns_number_total 4736
_reflns_threshold_expression 'I > 2\s(I)'
_cod_data_source_file c5dt03882k2.cif
_cod_data_source_block aw1515
_cod_depositor_comments 'Adding full bibliography for 7037082--7037087.cif.'
_cod_database_code 7037087
_shelx_space_group_comment
;
The symmetry employed for this shelxl refinement is uniquely defined
by the following loop, which should always be used as a source of
symmetry information in preference to the above space-group names.
They are only intended as comments.
;
_shelx_estimated_absorpt_t_min 0.885
_shelx_estimated_absorpt_t_max 0.928
_shelxl_version_number 2013-4

loop_
_space_group_symop_operation_xyz
'x, y, z'
'-x, -y, -z'

loop_
_atom_site_label
_atom_site_type_symbol
_atom_site_fract_x
_atom_site_fract_y
_atom_site_fract_z
_atom_site_U_iso_or_equiv
_atom_site_adp_type
_atom_site_occupancy
_atom_site_site_symmetry_order
_atom_site_calc_flag
_atom_site_refinement_flags_posn
_atom_site_refinement_flags_adp
_atom_site_refinement_flags_occupancy
_atom_site_disorder_assembly
_atom_site_disorder_group
Cu1 Cu 0.27727(6) 0.62825(4) 0.77795(4) 0.0294(2) Uani 1 1 d . U . . .
Li1 Li 0.5092(8) 0.7749(6) 0.7187(5) 0.0396(16) Uani 1 1 d . U . . .
Li2 Li 0.3818(10) 0.5017(7) 0.5907(6) 0.055(2) Uani 1 1 d . U . . .
N1 N 0.3334(3) 0.7649(2) 0.83463(19) 0.0187(6) Uani 1 1 d . U . . .
C1 C 0.3886(4) 0.7332(3) 0.9287(3) 0.0255(7) Uani 1 1 d . U . . .
C2 C 0.4259(5) 0.8417(3) 0.9750(3) 0.0347(9) Uani 1 1 d . U . . .
H2A H 0.4499 0.8176 1.0414 0.042 Uiso 1 1 calc R U . . .
H2B H 0.5175 0.8705 0.9307 0.042 Uiso 1 1 calc R U . . .
C3 C 0.2960(5) 0.9422(3) 0.9888(3) 0.0384(9) Uani 1 1 d . U . . .
H3A H 0.2057 0.9166 1.0371 0.046 Uiso 1 1 calc R U . . .
H3B H 0.3260 1.0120 1.0161 0.046 Uiso 1 1 calc R U . . .
C4 C 0.2584(5) 0.9750(3) 0.8873(3) 0.0410(10) Uani 1 1 d . U . . .
H4A H 0.3474 1.0058 0.8415 0.049 Uiso 1 1 calc R U . . .
H4B H 0.1723 1.0398 0.8956 0.049 Uiso 1 1 calc R U . . .
C5 C 0.2164(4) 0.8706(3) 0.8384(3) 0.0298(8) Uani 1 1 d . U . . .
C6 C 0.0545(5) 0.8467(4) 0.8904(4) 0.0469(11) Uani 1 1 d . U . . .
H6A H 0.0475 0.8330 0.9631 0.070 Uiso 1 1 calc R U . . .
H6B H 0.0304 0.7760 0.8624 0.070 Uiso 1 1 calc R U . . .
H6C H -0.0180 0.9156 0.8789 0.070 Uiso 1 1 calc R U . . .
C7 C 0.2170(6) 0.9091(4) 0.7275(4) 0.0504(12) Uani 1 1 d . U . . .
H7A H 0.3165 0.9335 0.6945 0.076 Uiso 1 1 calc R U . . .
H7B H 0.1373 0.9761 0.7253 0.076 Uiso 1 1 calc R U . . .
H7C H 0.1977 0.8421 0.6922 0.076 Uiso 1 1 calc R U . . .
C8 C 0.2789(6) 0.6666(4) 1.0117(3) 0.0424(10) Uani 1 1 d . U . . .
H8A H 0.1890 0.7219 1.0404 0.064 Uiso 1 1 calc R U . . .
H8B H 0.3313 0.6354 1.0653 0.064 Uiso 1 1 calc R U . . .
H8C H 0.2472 0.6004 0.9820 0.064 Uiso 1 1 calc R U . . .
C9 C 0.5357(5) 0.6466(4) 0.9005(4) 0.0446(10) Uani 1 1 d . U . . .
H9A H 0.6100 0.6843 0.8485 0.067 Uiso 1 1 calc R U . . .
H9B H 0.5131 0.5740 0.8745 0.067 Uiso 1 1 calc R U . . .
H9C H 0.5777 0.6260 0.9605 0.067 Uiso 1 1 calc R U . . .
N3 N 0.587(2) 0.5878(19) 0.5398(14) 0.051(4) Uani 0.62(6) 1 d . U P A 1
C19 C 0.568(2) 0.6500(19) 0.6034(14) 0.042(4) Uani 0.62(6) 1 d . U P A 1
N3' N 0.540(3) 0.618(2) 0.5168(16) 0.038(5) Uani 0.38(6) 1 d . U P A 2
C19' C 0.526(3) 0.678(2) 0.5837(16) 0.030(5) Uani 0.38(6) 1 d . U P A 2
N2 N 0.2280(3) 0.4948(2) 0.7165(2) 0.0214(6) Uani 0.384(19) 1 d D U P A 1
C15 C 0.143(2) 0.3881(18) 0.8854(8) 0.050(5) Uani 0.384(19) 1 d D U P A 1
H15A H 0.1750 0.4498 0.9200 0.075 Uiso 0.384(19) 1 calc R U P A 1
H15B H 0.1598 0.3107 0.9203 0.075 Uiso 0.384(19) 1 calc R U P A 1
H15C H 0.0340 0.4072 0.8858 0.075 Uiso 0.384(19) 1 calc R U P A 1
C16 C 0.401(2) 0.3579(14) 0.7829(14) 0.046(4) Uani 0.384(19) 1 d D U P A 1
H16A H 0.4258 0.4203 0.8208 0.069 Uiso 0.384(19) 1 calc R U P A 1
H16B H 0.4656 0.3573 0.7145 0.069 Uiso 0.384(19) 1 calc R U P A 1
H16C H 0.4190 0.2803 0.8172 0.069 Uiso 0.384(19) 1 calc R U P A 1
C14 C 0.234(2) 0.3827(11) 0.7770(9) 0.026(4) Uani 0.384(19) 1 d D U P A 1
C13 C 0.187(2) 0.2844(13) 0.7236(12) 0.041(4) Uani 0.384(19) 1 d D U P A 1
H13A H 0.2691 0.2636 0.6634 0.049 Uiso 0.384(19) 1 calc R U P A 1
H13B H 0.1811 0.2128 0.7696 0.049 Uiso 0.384(19) 1 calc R U P A 1
C12 C 0.042(2) 0.3111(16) 0.6911(12) 0.033(4) Uani 0.384(19) 1 d D U P A 1
H12A H -0.0431 0.3220 0.7510 0.039 Uiso 0.384(19) 1 calc R U P A 1
H12B H 0.0270 0.2439 0.6532 0.039 Uiso 0.384(19) 1 calc R U P A 1
C11 C 0.045(2) 0.4235(14) 0.6247(13) 0.032(4) Uani 0.384(19) 1 d D U P A 1
H11A H -0.0563 0.4457 0.6092 0.038 Uiso 0.384(19) 1 calc R U P A 1
H11B H 0.1198 0.4071 0.5600 0.038 Uiso 0.384(19) 1 calc R U P A 1
C10 C 0.0884(15) 0.5308(13) 0.6734(12) 0.029(4) Uani 0.384(19) 1 d D U P A 1
C17 C -0.0582(16) 0.580(2) 0.7505(16) 0.059(5) Uani 0.384(19) 1 d D U P A 1
H17A H -0.1385 0.6091 0.7145 0.088 Uiso 0.384(19) 1 calc R U P A 1
H17B H -0.0362 0.6450 0.7865 0.088 Uiso 0.384(19) 1 calc R U P A 1
H17C H -0.0921 0.5158 0.7990 0.088 Uiso 0.384(19) 1 calc R U P A 1
C18 C 0.120(3) 0.6267(13) 0.5921(14) 0.048(4) Uani 0.384(19) 1 d D U P A 1
H18A H 0.1913 0.5923 0.5326 0.072 Uiso 0.384(19) 1 calc R U P A 1
H18B H 0.1651 0.6893 0.6172 0.072 Uiso 0.384(19) 1 calc R U P A 1
H18C H 0.0247 0.6609 0.5738 0.072 Uiso 0.384(19) 1 calc R U P A 1
N2' N 0.2280(3) 0.4948(2) 0.7165(2) 0.0214(6) Uani 0.616(19) 1 d D U P A 2
C15' C 0.226(2) 0.3558(10) 0.8749(8) 0.066(4) Uani 0.616(19) 1 d D U P A 2
H15D H 0.2787 0.2814 0.8981 0.099 Uiso 0.616(19) 1 calc R U P A 2
H15E H 0.1166 0.3509 0.8890 0.099 Uiso 0.616(19) 1 calc R U P A 2
H15F H 0.2454 0.4226 0.9105 0.099 Uiso 0.616(19) 1 calc R U P A 2
C16' C 0.4580(15) 0.3655(11) 0.7423(12) 0.061(3) Uani 0.616(19) 1 d D U P A 2
H16D H 0.5025 0.3671 0.6696 0.091 Uiso 0.616(19) 1 calc R U P A 2
H16E H 0.4963 0.2904 0.7732 0.091 Uiso 0.616(19) 1 calc R U P A 2
H16F H 0.4864 0.4325 0.7729 0.091 Uiso 0.616(19) 1 calc R U P A 2
C14' C 0.2870(16) 0.3753(7) 0.7598(8) 0.037(3) Uani 0.616(19) 1 d D U P A 2
C13' C 0.2499(16) 0.2702(7) 0.7079(8) 0.037(2) Uani 0.616(19) 1 d D U P A 2
H13C H 0.3134 0.2663 0.6383 0.045 Uiso 0.616(19) 1 calc R U P A 2
H13D H 0.2773 0.1953 0.7449 0.045 Uiso 0.616(19) 1 calc R U P A 2
C12' C 0.0876(15) 0.2788(11) 0.7034(10) 0.045(3) Uani 0.616(19) 1 d D U P A 2
H12C H 0.0234 0.2744 0.7726 0.054 Uiso 0.616(19) 1 calc R U P A 2
H12D H 0.0716 0.2115 0.6658 0.054 Uiso 0.616(19) 1 calc R U P A 2
C11' C 0.0427(15) 0.3947(11) 0.6515(11) 0.046(4) Uani 0.616(19) 1 d D U P A 2
H11C H -0.0669 0.4007 0.6512 0.056 Uiso 0.616(19) 1 calc R U P A 2
H11D H 0.1003 0.3941 0.5803 0.056 Uiso 0.616(19) 1 calc R U P A 2
C10' C 0.0709(9) 0.5054(10) 0.7006(9) 0.032(3) Uani 0.616(19) 1 d D U P A 2
C17' C -0.0534(12) 0.5299(12) 0.7980(11) 0.066(4) Uani 0.616(19) 1 d D U P A 2
H17D H -0.0608 0.4568 0.8406 0.099 Uiso 0.616(19) 1 calc R U P A 2
H17E H -0.1516 0.5562 0.7802 0.099 Uiso 0.616(19) 1 calc R U P A 2
H17F H -0.0267 0.5922 0.8350 0.099 Uiso 0.616(19) 1 calc R U P A 2
C18' C 0.0579(14) 0.6155(9) 0.6311(10) 0.050(3) Uani 0.616(19) 1 d D U P A 2
H18D H 0.1354 0.6043 0.5681 0.074 Uiso 0.616(19) 1 calc R U P A 2
H18E H 0.0734 0.6853 0.6645 0.074 Uiso 0.616(19) 1 calc R U P A 2
H18F H -0.0436 0.6276 0.6159 0.074 Uiso 0.616(19) 1 calc R U P A 2
O1 O 0.6581(4) 0.8873(3) 0.6750(2) 0.0516(8) Uani 1 1 d . U . B 1
C20 C 0.7616(6) 0.9247(5) 0.7278(4) 0.0559(12) Uani 1 1 d . U . . .
H20A H 0.8670 0.8912 0.6962 0.067 Uiso 1 1 calc R U . B 1
H20B H 0.7381 0.8942 0.7988 0.067 Uiso 1 1 calc R U . B 1
C21 C 0.7500(7) 1.0580(5) 0.7250(4) 0.0629(14) Uani 1 1 d . U . . .
H21A H 0.6472 1.0910 0.7619 0.075 Uiso 1 1 calc R U . . .
H21B H 0.8255 1.0825 0.7593 0.075 Uiso 1 1 calc R U . . .
C22 C 0.7781(10) 1.1072(6) 0.6185(6) 0.089(2) Uani 1 1 d . U . . .
H22A H 0.8844 1.0810 0.5833 0.107 Uiso 1 1 calc R U . . .
H22B H 0.7633 1.1954 0.6183 0.107 Uiso 1 1 calc R U . . .
C24 C 0.6935(10) 0.9255(7) 0.5704(4) 0.089(2) Uani 1 1 d . U . . .
H24A H 0.6261 0.8936 0.5336 0.106 Uiso 1 1 calc R U . B 1
H24B H 0.8004 0.8958 0.5390 0.106 Uiso 1 1 calc R U . B 1
C23 C 0.6696(11) 1.0640(8) 0.5644(6) 0.106(3) Uani 1 1 d . U . . .
H23A H 0.6902 1.0933 0.4930 0.127 Uiso 1 1 calc R U . . .
H23B H 0.5632 1.0939 0.5969 0.127 Uiso 1 1 calc R U . . .

loop_
_atom_site_aniso_label
_atom_site_aniso_U_11
_atom_site_aniso_U_22
_atom_site_aniso_U_33
_atom_site_aniso_U_23
_atom_site_aniso_U_13
_atom_site_aniso_U_12
Cu1 0.0297(3) 0.0280(3) 0.0301(3) -0.0049(2) -0.0041(2) -0.0050(2)
Li1 0.041(4) 0.044(4) 0.033(3) -0.014(3) 0.008(3) -0.022(3)
Li2 0.061(4) 0.048(4) 0.045(4) -0.027(3) 0.026(3) -0.026(3)
N1 0.0205(13) 0.0173(12) 0.0172(13) -0.0046(10) -0.0022(10) 0.0000(10)
C1 0.0271(17) 0.0266(17) 0.0236(17) -0.0063(13) -0.0080(13) 0.0013(13)
C2 0.037(2) 0.039(2) 0.0318(19) -0.0092(16) -0.0107(16) -0.0071(16)
C3 0.049(2) 0.0309(19) 0.037(2) -0.0163(16) -0.0089(17) -0.0063(17)
C4 0.054(3) 0.0202(18) 0.051(2) -0.0098(16) -0.017(2) -0.0009(16)
C5 0.037(2) 0.0165(16) 0.038(2) -0.0066(14) -0.0140(16) 0.0035(14)
C6 0.027(2) 0.043(2) 0.069(3) -0.022(2) -0.0113(19) 0.0110(17)
C7 0.082(3) 0.029(2) 0.049(3) 0.0031(18) -0.038(2) 0.000(2)
C8 0.064(3) 0.038(2) 0.027(2) 0.0061(16) -0.0113(18) -0.0134(19)
C9 0.040(2) 0.045(2) 0.051(3) -0.0146(19) -0.0221(19) 0.0135(18)
N3 0.045(6) 0.058(6) 0.045(5) -0.019(5) 0.013(4) -0.024(5)
C19 0.041(6) 0.042(6) 0.042(6) -0.016(5) 0.006(4) -0.016(5)
N3' 0.043(8) 0.035(7) 0.031(7) -0.015(5) 0.012(5) -0.018(6)
C19' 0.030(8) 0.028(7) 0.028(7) -0.004(5) 0.005(5) -0.010(5)
N2 0.0233(14) 0.0205(13) 0.0203(13) -0.0030(11) -0.0011(11) -0.0082(10)
C15 0.074(10) 0.064(10) 0.017(5) 0.009(5) -0.001(6) -0.048(8)
C16 0.069(11) 0.025(6) 0.049(9) 0.004(6) -0.027(8) -0.001(7)
C14 0.034(7) 0.028(6) 0.017(5) 0.004(4) 0.001(5) -0.020(5)
C13 0.047(9) 0.027(6) 0.048(7) 0.002(5) -0.006(6) -0.014(6)
C12 0.038(7) 0.032(7) 0.037(6) -0.002(5) -0.019(5) -0.021(5)
C11 0.037(6) 0.035(6) 0.030(7) -0.007(5) -0.013(5) -0.016(5)
C10 0.021(6) 0.033(7) 0.034(7) -0.014(6) 0.000(5) -0.014(5)
C17 0.031(7) 0.076(11) 0.074(11) -0.041(9) -0.011(7) -0.003(7)
C18 0.060(8) 0.044(6) 0.053(8) 0.001(5) -0.038(6) -0.006(6)
N2' 0.0233(14) 0.0205(13) 0.0203(13) -0.0030(11) -0.0011(11) -0.0082(10)
C15' 0.113(11) 0.043(5) 0.055(6) 0.009(4) -0.037(7) -0.025(6)
C16' 0.061(6) 0.037(4) 0.089(7) -0.004(5) -0.034(5) 0.007(4)
C14' 0.050(6) 0.026(4) 0.040(5) 0.006(3) -0.014(5) -0.019(4)
C13' 0.055(6) 0.017(3) 0.042(4) -0.001(3) -0.012(4) -0.010(4)
C12' 0.047(6) 0.037(5) 0.055(5) -0.001(4) -0.011(5) -0.018(4)
C11' 0.042(5) 0.057(7) 0.047(6) -0.016(5) -0.016(4) -0.012(4)
C10' 0.020(4) 0.039(5) 0.035(5) -0.008(4) 0.002(3) -0.014(3)
C17' 0.029(4) 0.081(7) 0.079(8) -0.038(6) 0.025(5) -0.024(5)
C18' 0.043(5) 0.047(5) 0.066(7) -0.011(5) -0.031(5) 0.005(4)
O1 0.059(2) 0.065(2) 0.0368(16) 0.0000(14) -0.0059(14) -0.0405(16)
C20 0.053(3) 0.065(3) 0.056(3) 0.004(2) -0.020(2) -0.021(2)
C21 0.076(4) 0.058(3) 0.059(3) -0.011(2) -0.015(3) -0.021(3)
C22 0.122(5) 0.071(4) 0.092(4) 0.018(3) -0.042(4) -0.053(4)
C24 0.124(5) 0.106(5) 0.050(3) -0.008(3) -0.011(3) -0.076(4)
C23 0.148(6) 0.116(5) 0.075(4) 0.038(4) -0.052(4) -0.059(5)

loop_
_atom_type_symbol
_atom_type_description
_atom_type_scat_dispersion_real
_atom_type_scat_dispersion_imag
_atom_type_scat_source
C C 0.0181 0.0091 'International Tables Vol C Tables 4.2.6.8 and 6.1.1.4'
H H 0.0000 0.0000 'International Tables Vol C Tables 4.2.6.8 and 6.1.1.4'
Li Li 0.0008 0.0003 'International Tables Vol C Tables 4.2.6.8 and 6.1.1.4'
N N 0.0311 0.0180 'International Tables Vol C Tables 4.2.6.8 and 6.1.1.4'
O O 0.0492 0.0322 'International Tables Vol C Tables 4.2.6.8 and 6.1.1.4'
Cu Cu -1.9646 0.5888 'International Tables Vol C Tables 4.2.6.8 and 6.1.1.4'

loop_
_geom_angle_atom_site_label_1
_geom_angle_atom_site_label_2
_geom_angle_atom_site_label_3
_geom_angle
_geom_angle_site_symmetry_1
_geom_angle_site_symmetry_3
N2 Cu1 N1 177.49(11) . .
N2 Cu1 Li1 132.54(15) . .
N1 Cu1 Li1 45.00(15) . .
N2 Cu1 Li2 41.74(16) . .
N1 Cu1 Li2 135.78(16) . .
Li1 Cu1 Li2 90.92(19) . .
O1 Li1 N1 134.3(4) . .
O1 Li1 C19 103.4(4) . .
N1 Li1 C19 122.3(5) . .
N1 Li1 C19' 120.2(6) . .
O1 Li1 Cu1 175.3(4) . .
N1 Li1 Cu1 44.11(15) . .
C19 Li1 Cu1 78.3(4) . .
C19' Li1 Cu1 77.2(5) . .
N2 Li2 N3 130.5(5) . 2_666
N3' Li2 N3' 91.5(6) 2_666 .
N2 Li2 N3 135.2(5) . .
N3 Li2 N3 94.1(5) 2_666 .
N3' Li2 C19' 117.4(6) 2_666 .
N3' Li2 C19' 26.9(5) . .
N2 Li2 C19 110.2(4) . .
N3 Li2 C19 119.3(5) 2_666 .
N3 Li2 C19 25.5(4) . .
N2 Li2 C18 63.9(5) . .
N3 Li2 C18 100.5(10) 2_666 .
N3 Li2 C18 118.6(9) . .
C19 Li2 C18 106.7(8) . .
N2 Li2 C10 34.7(4) . .
N3 Li2 C10 108.1(7) 2_666 .
N3 Li2 C10 146.0(7) . .
C19 Li2 C10 124.4(6) . .
C18 Li2 C10 33.5(4) . .
N3' Li2 C16' 96.8(11) 2_666 .
N3' Li2 C16' 116.3(12) . .
C19' Li2 C16' 103.6(9) . .
N3' Li2 C14' 105.4(8) 2_666 .
N3' Li2 C14' 145.1(10) . .
C19' Li2 C14' 123.2(7) . .
C16' Li2 C14' 32.9(3) . .
C1 N1 C5 116.1(2) . .
C1 N1 Cu1 112.7(2) . .
C5 N1 Cu1 112.3(2) . .
C1 N1 Li1 109.8(3) . .
C5 N1 Li1 112.4(3) . .
Cu1 N1 Li1 90.9(2) . .
N1 C1 C2 112.3(3) . .
N1 C1 C9 107.2(3) . .
C2 C1 C9 108.1(3) . .
N1 C1 C8 114.6(3) . .
C2 C1 C8 108.4(3) . .
C9 C1 C8 105.8(3) . .
C3 C2 C1 112.4(3) . .
C3 C2 H2A 109.1 . .
C1 C2 H2A 109.1 . .
C3 C2 H2B 109.1 . .
C1 C2 H2B 109.1 . .
H2A C2 H2B 107.8 . .
C4 C3 C2 108.2(3) . .
C4 C3 H3A 110.1 . .
C2 C3 H3A 110.1 . .
C4 C3 H3B 110.1 . .
C2 C3 H3B 110.1 . .
H3A C3 H3B 108.4 . .
C3 C4 C5 113.3(3) . .
C3 C4 H4A 108.9 . .
C5 C4 H4A 108.9 . .
C3 C4 H4B 108.9 . .
C5 C4 H4B 108.9 . .
H4A C4 H4B 107.7 . .
N1 C5 C4 111.7(3) . .
N1 C5 C6 114.4(3) . .
C4 C5 C6 109.5(3) . .
N1 C5 C7 105.9(3) . .
C4 C5 C7 107.1(3) . .
C6 C5 C7 107.9(4) . .
C5 C6 H6A 109.5 . .
C5 C6 H6B 109.5 . .
H6A C6 H6B 109.5 . .
C5 C6 H6C 109.5 . .
H6A C6 H6C 109.5 . .
H6B C6 H6C 109.5 . .
C5 C7 H7A 109.5 . .
C5 C7 H7B 109.5 . .
H7A C7 H7B 109.5 . .
C5 C7 H7C 109.5 . .
H7A C7 H7C 109.5 . .
H7B C7 H7C 109.5 . .
C1 C8 H8A 109.5 . .
C1 C8 H8B 109.5 . .
H8A C8 H8B 109.5 . .
C1 C8 H8C 109.5 . .
H8A C8 H8C 109.5 . .
H8B C8 H8C 109.5 . .
C1 C9 H9A 109.5 . .
C1 C9 H9B 109.5 . .
H9A C9 H9B 109.5 . .
C1 C9 H9C 109.5 . .
H9A C9 H9C 109.5 . .
H9B C9 H9C 109.5 . .
C19 N3 Li2 170.9(14) . 2_666
C19 N3 Li2 98.1(8) . .
Li2 N3 Li2 85.9(5) 2_666 .
N3 C19 Li1 173.7(13) . .
N3 C19 Li2 56.5(7) . .
Li1 C19 Li2 120.1(6) . .
C19' N3' Li2 164(2) . 2_666
C19' N3' Li2 96.6(12) . .
Li2 N3' Li2 88.5(6) 2_666 .
N3' C19' Li1 174.0(15) . .
N3' C19' Li2 56.5(10) . .
Li1 C19' Li2 120.3(8) . .
C14 N2 C10 117.4(8) . .
C14 N2 Cu1 114.4(5) . .
C10 N2 Cu1 110.4(5) . .
C14 N2 Li2 116.6(7) . .
C10 N2 Li2 98.0(7) . .
Cu1 N2 Li2 97.2(2) . .
C14 C15 H15A 109.5 . .
C14 C15 H15B 109.5 . .
H15A C15 H15B 109.5 . .
C14 C15 H15C 109.5 . .
H15A C15 H15C 109.5 . .
H15B C15 H15C 109.5 . .
C14 C16 H16A 109.5 . .
C14 C16 H16B 109.5 . .
H16A C16 H16B 109.5 . .
C14 C16 H16C 109.5 . .
H16A C16 H16C 109.5 . .
H16B C16 H16C 109.5 . .
N2 C14 C15 116.0(11) . .
N2 C14 C16 103.1(9) . .
C15 C14 C16 106.2(11) . .
N2 C14 C13 110.1(10) . .
C15 C14 C13 109.7(11) . .
C16 C14 C13 111.6(12) . .
C12 C13 C14 116.6(12) . .
C12 C13 H13A 108.1 . .
C14 C13 H13A 108.2 . .
C12 C13 H13B 108.2 . .
C14 C13 H13B 108.2 . .
H13A C13 H13B 107.3 . .
C13 C12 C11 109.4(12) . .
C13 C12 H12A 109.8 . .
C11 C12 H12A 109.8 . .
C13 C12 H12B 109.8 . .
C11 C12 H12B 109.8 . .
H12A C12 H12B 108.2 . .
C12 C11 C10 113.5(12) . .
C12 C11 H11A 108.9 . .
C10 C11 H11A 108.9 . .
C12 C11 H11B 108.9 . .
C10 C11 H11B 108.9 . .
H11A C11 H11B 107.7 . .
C18 C10 N2 109.6(10) . .
C18 C10 C17 106.7(12) . .
N2 C10 C17 115.5(11) . .
C18 C10 C11 107.7(11) . .
N2 C10 C11 111.1(10) . .
C17 C10 C11 105.8(11) . .
C18 C10 Li2 71.9(9) . .
N2 C10 Li2 47.3(5) . .
C17 C10 Li2 155.9(9) . .
C11 C10 Li2 97.2(9) . .
C10 C17 H17A 109.5 . .
C10 C17 H17B 109.5 . .
H17A C17 H17B 109.5 . .
C10 C17 H17C 109.5 . .
H17A C17 H17C 109.5 . .
H17B C17 H17C 109.5 . .
C10 C18 Li2 74.6(7) . .
C10 C18 H18A 109.5 . .
Li2 C18 H18A 54.2 . .
C10 C18 H18B 109.5 . .
Li2 C18 H18B 84.1 . .
H18A C18 H18B 109.5 . .
C10 C18 H18C 109.5 . .
Li2 C18 H18C 162.5 . .
H18A C18 H18C 109.5 . .
H18B C18 H18C 109.5 . .
C14' C15' H15D 109.5 . .
C14' C15' H15E 109.5 . .
H15D C15' H15E 109.5 . .
C14' C15' H15F 109.5 . .
H15D C15' H15F 109.5 . .
H15E C15' H15F 109.5 . .
C14' C16' Li2 73.6(5) . .
C14' C16' H16D 109.5 . .
Li2 C16' H16D 48.2 . .
C14' C16' H16E 109.5 . .
Li2 C16' H16E 153.9 . .
H16D C16' H16E 109.5 . .
C14' C16' H16F 109.5 . .
Li2 C16' H16F 92.9 . .
H16D C16' H16F 109.5 . .
H16E C16' H16F 109.5 . .
C16' C14' C13' 107.0(9) . .
C16' C14' C15' 106.5(9) . .
C13' C14' C15' 107.2(8) . .
C16' C14' Li2 73.4(7) . .
C13' C14' Li2 95.9(6) . .
C15' C14' Li2 155.4(6) . .
C12' C13' C14' 113.3(8) . .
C12' C13' H13C 108.9 . .
C14' C13' H13C 108.9 . .
C12' C13' H13D 108.9 . .
C14' C13' H13D 108.9 . .
H13C C13' H13D 107.7 . .
C13' C12' C11' 109.5(8) . .
C13' C12' H12C 109.8 . .
C11' C12' H12C 109.8 . .
C13' C12' H12D 109.8 . .
C11' C12' H12D 109.8 . .
H12C C12' H12D 108.2 . .
C12' C11' C10' 114.1(9) . .
C12' C11' H11C 108.7 . .
C10' C11' H11C 108.7 . .
C12' C11' H11D 108.7 . .
C10' C11' H11D 108.7 . .
H11C C11' H11D 107.6 . .
C18' C10' C11' 110.8(8) . .
C18' C10' C17' 106.5(8) . .
C11' C10' C17' 109.4(8) . .
C10' C17' H17D 109.5 . .
C10' C17' H17E 109.5 . .
H17D C17' H17E 109.5 . .
C10' C17' H17F 109.5 . .
H17D C17' H17F 109.5 . .
H17E C17' H17F 109.5 . .
C10' C18' H18D 109.5 . .
C10' C18' H18E 109.5 . .
H18D C18' H18E 109.5 . .
C10' C18' H18F 109.5 . .
H18D C18' H18F 109.5 . .
H18E C18' H18F 109.5 . .
C20 O1 C24 111.0(4) . .
C20 O1 Li1 129.3(4) . .
C24 O1 Li1 118.7(4) . .
O1 C20 C21 110.4(4) . .
O1 C20 H20A 109.6 . .
C21 C20 H20A 109.6 . .
O1 C20 H20B 109.6 . .
C21 C20 H20B 109.6 . .
H20A C20 H20B 108.1 . .
C22 C21 C20 110.9(5) . .
C22 C21 H21A 109.5 . .
C20 C21 H21A 109.5 . .
C22 C21 H21B 109.5 . .
C20 C21 H21B 109.5 . .
H21A C21 H21B 108.0 . .
C21 C22 C23 109.5(5) . .
C21 C22 H22A 109.8 . .
C23 C22 H22A 109.8 . .
C21 C22 H22B 109.8 . .
C23 C22 H22B 109.8 . .
H22A C22 H22B 108.2 . .
O1 C24 C23 108.2(5) . .
O1 C24 H24A 110.1 . .
C23 C24 H24A 110.1 . .
O1 C24 H24B 110.1 . .
C23 C24 H24B 110.1 . .
H24A C24 H24B 108.4 . .
C22 C23 C24 107.6(6) . .
C22 C23 H23A 110.2 . .
C24 C23 H23A 110.2 . .
C22 C23 H23B 110.2 . .
C24 C23 H23B 110.2 . .
H23A C23 H23B 108.5 . .

loop_
_geom_bond_atom_site_label_1
_geom_bond_atom_site_label_2
_geom_bond_distance
_geom_bond_site_symmetry_2
Cu1 N2 1.926(3) .
Cu1 N1 1.950(3) .
Cu1 Li1 2.801(6) .
Cu1 Li2 2.908(7) .
Li1 O1 1.951(7) .
Li1 N1 1.981(7) .
Li1 C19 2.111(13) .
Li1 C19' 2.17(2) .
Li2 N2 1.951(7) .
Li2 N3' 2.003(16) 2_666
Li2 N3 2.047(14) 2_666
Li2 N3' 2.118(16) .
Li2 N3 2.171(13) .
Li2 C19' 2.522(19) .
Li2 C19 2.579(15) .
Li2 C18 2.59(2) .
Li2 C10 2.631(16) .
Li2 C16' 2.658(17) .
Li2 C14' 2.661(13) .
N1 C1 1.484(4) .
N1 C5 1.486(4) .
C1 C2 1.529(5) .
C1 C9 1.535(5) .
C1 C8 1.554(5) .
C2 C3 1.514(6) .
C2 H2A 0.9900 .
C2 H2B 0.9900 .
C3 C4 1.509(6) .
C3 H3A 0.9900 .
C3 H3B 0.9900 .
C4 C5 1.527(5) .
C4 H4A 0.9900 .
C4 H4B 0.9900 .
C5 C6 1.531(6) .
C5 C7 1.541(6) .
C6 H6A 0.9800 .
C6 H6B 0.9800 .
C6 H6C 0.9800 .
C7 H7A 0.9800 .
C7 H7B 0.9800 .
C7 H7C 0.9800 .
C8 H8A 0.9800 .
C8 H8B 0.9800 .
C8 H8C 0.9800 .
C9 H9A 0.9800 .
C9 H9B 0.9800 .
C9 H9C 0.9800 .
N3 C19 1.120(15) .
N3 Li2 2.047(14) 2_666
N3' C19' 1.15(2) .
N3' Li2 2.003(16) 2_666
N2 C14 1.468(11) .
N2 C10 1.513(12) .
C15 C14 1.519(14) .
C15 H15A 0.9800 .
C15 H15B 0.9800 .
C15 H15C 0.9800 .
C16 C14 1.525(16) .
C16 H16A 0.9800 .
C16 H16B 0.9800 .
C16 H16C 0.9800 .
C14 C13 1.526(13) .
C13 C12 1.470(16) .
C13 H13A 0.9900 .
C13 H13B 0.9900 .
C12 C11 1.512(16) .
C12 H12A 0.9900 .
C12 H12B 0.9900 .
C11 C10 1.557(13) .
C11 H11A 0.9900 .
C11 H11B 0.9900 .
C10 C18 1.505(16) .
C10 C17 1.555(15) .
C17 H17A 0.9800 .
C17 H17B 0.9800 .
C17 H17C 0.9800 .
C18 H18A 0.9800 .
C18 H18B 0.9800 .
C18 H18C 0.9800 .
C15' C14' 1.548(13) .
C15' H15D 0.9800 .
C15' H15E 0.9800 .
C15' H15F 0.9800 .
C16' C14' 1.507(14) .
C16' H16D 0.9800 .
C16' H16E 0.9800 .
C16' H16F 0.9800 .
C14' C13' 1.536(9) .
C13' C12' 1.480(13) .
C13' H13C 0.9900 .
C13' H13D 0.9900 .
C12' C11' 1.501(14) .
C12' H12C 0.9900 .
C12' H12D 0.9900 .
C11' C10' 1.537(10) .
C11' H11C 0.9900 .
C11' H11D 0.9900 .
C10' C18' 1.523(13) .
C10' C17' 1.546(11) .
C17' H17D 0.9800 .
C17' H17E 0.9800 .
C17' H17F 0.9800 .
C18' H18D 0.9800 .
C18' H18E 0.9800 .
C18' H18F 0.9800 .
O1 C20 1.427(6) .
O1 C24 1.437(7) .
C20 C21 1.499(7) .
C20 H20A 0.9900 .
C20 H20B 0.9900 .
C21 C22 1.496(9) .
C21 H21A 0.9900 .
C21 H21B 0.9900 .
C22 C23 1.505(10) .
C22 H22A 0.9900 .
C22 H22B 0.9900 .
C24 C23 1.554(11) .
C24 H24A 0.9900 .
C24 H24B 0.9900 .
C23 H23A 0.9900 .
C23 H23B 0.9900 .
